data_1571026
loop_
_publ_author_name
'Almquist, C. Christopher'
'Rajeshkumar, Thayalan'
'Jayaweera, H. D. A. Chathumal'
'Removski, Nicole'
'Zhou, Wen'
'Gelfand, Benjamin S.'
'Maron, Laurent'
'Piers, Warren E.'

_publ_section_title
;
 Oxidation-induced ambiphilicity triggers N-N bond formation and
 dinitrogen release in octahedral terminal molybdenum(v) nitrido
 complexes.
;
_journal_issue 14
_journal_name_full 'Chemical science'
_journal_page_first 5152
_journal_page_last 5162
_journal_paper_doi 10.1039/d4sc00090k
_journal_volume 15
_journal_year 2024
_chemical_formula_moiety 'C33 H34.996 B2 Li N9 O0.498, C5 H10 O'
_chemical_formula_sum 'C38 H45.01 B2 Li N9 O1.5'
_chemical_formula_weight 680.48
_space_group_crystal_system triclinic
_space_group_IT_number 2
_space_group_name_Hall '-P 1'
_space_group_name_H-M_alt 'P -1'
_atom_sites_solution_hydrogens mixed
_atom_sites_solution_primary direct
_audit_creation_date 2023-09-01
_audit_creation_method
;
Olex2 1.3
(compiled 2020.11.12 svn.r5f609507 for OlexSys, GUI svn.r6408)
;
_audit_update_record
;
2023-10-26 deposited with the CCDC.	2024-02-16 downloaded from the CCDC.
;
_cell_angle_alpha 105.8850(10)
_cell_angle_beta 98.659(2)
_cell_angle_gamma 93.937(2)
_cell_formula_units_Z 2
_cell_length_a 9.4559(2)
_cell_length_b 13.3234(2)
_cell_length_c 15.6012(4)
_cell_measurement_reflns_used 9760
_cell_measurement_temperature 173.15
_cell_measurement_theta_max 72.35
_cell_measurement_theta_min 2.99
_cell_volume 1856.39(7)
_computing_molecular_graphics 'Olex2 1.3 (Dolomanov et al., 2009)'
_computing_publication_material 'Olex2 1.3 (Dolomanov et al., 2009)'
_computing_structure_refinement 'SHELXL 2018/3 (Sheldrick, 2015)'
_computing_structure_solution 'SHELXS  (Sheldrick, 2008)'
_diffrn_ambient_temperature 173.15
_diffrn_measured_fraction_theta_full 0.965
_diffrn_measured_fraction_theta_max 0.965
_diffrn_measurement_device_type 'Bruker APEX-II CCD'
_diffrn_measurement_method '\f and \w scans'
_diffrn_radiation_type CuK\a
_diffrn_radiation_wavelength 1.54178
_diffrn_reflns_av_R_equivalents 0.0350
_diffrn_reflns_av_unetI/netI 0.0332
_diffrn_reflns_Laue_measured_fraction_full 0.965
_diffrn_reflns_Laue_measured_fraction_max 0.965
_diffrn_reflns_limit_h_max 11
_diffrn_reflns_limit_h_min -11
_diffrn_reflns_limit_k_max 15
_diffrn_reflns_limit_k_min -15
_diffrn_reflns_limit_l_max 17
_diffrn_reflns_limit_l_min -14
_diffrn_reflns_number 25840
_diffrn_reflns_point_group_measured_fraction_full 0.965
_diffrn_reflns_point_group_measured_fraction_max 0.965
_diffrn_reflns_theta_full 66.591
_diffrn_reflns_theta_max 66.591
_diffrn_reflns_theta_min 2.992
_diffrn_standards_number 0
_exptl_absorpt_coefficient_mu 0.598
_exptl_absorpt_correction_T_max 0.7536
_exptl_absorpt_correction_T_min 0.6697
_exptl_absorpt_correction_type multi-scan
_exptl_absorpt_process_details
;
SADABS-2016/2 (Bruker,2016/2) was used for absorption correction.
wR2(int) was 0.1058 before and 0.0537 after correction.
The Ratio of minimum to maximum transmission is 0.8887.
The \l/2 correction factor is Not present.
;
_exptl_crystal_colour colourless
_exptl_crystal_colour_primary colourless
_exptl_crystal_density_diffrn 1.217
_exptl_crystal_description block
_exptl_crystal_F_000 722
_exptl_crystal_size_max 0.353
_exptl_crystal_size_mid 0.241
_exptl_crystal_size_min 0.092
_refine_diff_density_max 0.642
_refine_diff_density_min -0.593
_refine_diff_density_rms 0.054
_refine_ls_extinction_method none
_refine_ls_goodness_of_fit_ref 1.047
_refine_ls_hydrogen_treatment constr
_refine_ls_matrix_type full
_refine_ls_number_parameters 549
_refine_ls_number_reflns 6326
_refine_ls_number_restraints 620
_refine_ls_restrained_S_all 1.032
_refine_ls_R_factor_all 0.0763
_refine_ls_R_factor_gt 0.0701
_refine_ls_shift/su_max 0.000
_refine_ls_shift/su_mean 0.000
_refine_ls_structure_factor_coef Fsqd
_refine_ls_weighting_details 'w=1/[\s^2^(Fo^2^)+(0.0924P)^2^+1.9125P] where P=(Fo^2^+2Fc^2^)/3'
_refine_ls_weighting_scheme calc
_refine_ls_wR_factor_gt 0.1867
_refine_ls_wR_factor_ref 0.1929
_reflns_Friedel_coverage 0.000
_reflns_number_gt 5603
_reflns_number_total 6326
_reflns_threshold_expression 'I > 2\s(I)'
_cod_data_source_file d4sc00090k2.cif
_cod_data_source_block cu_20230831ca57_0m_a
_cod_depositor_comments 'Adding full bibliography for 1571025--1571037.cif.'
_cod_original_formula_sum 'C38 H45.01 B2 Li N9 O1.50'
_cod_database_code 1571026
_shelx_shelxl_version_number 2018/3
_shelx_space_group_comment
;
The symmetry employed for this shelxl refinement is uniquely defined
by the following loop, which should always be used as a source of
symmetry information in preference to the above space-group names.
They are only intended as comments.
;
_olex2_refinement_description
;
1. Fixed Uiso
 At 1.2 times of:
  All C(H) groups, All C(H,H) groups, All N(H) groups
 At 1.5 times of:
  All C(H,H,H) groups, All O(H,H) groups
2. Restrained distances
 N3A-B1 \\sim N3-B1
 with sigma of 0.02
 B1-N2 \\sim B1-N2A
 with sigma of 0.04
 B1-C8 \\sim B1-C8A
 with sigma of 0.04
 O1T-C5T \\sim O1S-C5S
 with sigma of 0.04
 C2T-C5T \\sim C2S-C5S
 with sigma of 0.04
3. Restrained planarity
 N2A, N3A, C6A, C7A, C8A, B1
 with sigma of 0.1
4. Uiso/Uaniso restraints and constraints
N2 \\sim N3 \\sim C6 \\sim C7 \\sim C8 \\sim N2A \\sim N3A \\sim C6A \\sim C7A
\\sim C8A: within 3A with sigma of 0.01 and sigma for terminal atoms of 0.02
within 3A
O1S \\sim O1T \\sim C1T \\sim C2T \\sim C3T \\sim C4T \\sim C5T \\sim C1S \\sim
C2S \\sim C3S \\sim C4S \\sim C5S: within 3A with sigma of 0.01 and sigma for
terminal atoms of 0.02 within 3A
5. Others
 Sof(O1T)=Sof(C1T)=Sof(H1T)=Sof(C2T)=Sof(H2TA)=Sof(H2TB)=Sof(C3T)=Sof(H3TA)=
 Sof(H3TB)=Sof(C4T)=Sof(H4TA)=Sof(H4TB)=Sof(C5T)=Sof(H5TA)=Sof(H5TB)=Sof(H5TC)=
 Sof(N3A)=Sof(C8A)=Sof(H8A)=Sof(C7A)=Sof(H7A)=Sof(C6A)=Sof(H6A)=Sof(N2A)=1-
 FVAR(1)
 Sof(O1)=Sof(H1A)=Sof(H1B)=Sof(O1S)=Sof(C1S)=Sof(H1S)=Sof(C2S)=Sof(H2SA)=
 Sof(H2SB)=Sof(C3S)=Sof(H3SA)=Sof(H3SB)=Sof(C4S)=Sof(H4SA)=Sof(H4SB)=Sof(N3)=
 Sof(C8)=Sof(H8)=Sof(C7)=Sof(H7)=Sof(C6)=Sof(H6)=Sof(N2)=Sof(C5S)=Sof(H5SA)=
 Sof(H5SB)=Sof(H5SC)=FVAR(1)
6.a Rotating group:
 O1(H1A,H1B)
6.b Ternary CH refined with riding coordinates:
 C1S(H1S), C1T(H1T)
6.c Secondary CH2 refined with riding coordinates:
 C2S(H2SA,H2SB), C3S(H3SA,H3SB), C4S(H4SA,H4SB), C2T(H2TA,H2TB), C3T(H3TA,
 H3TB), C4T(H4TA,H4TB)
6.d Aromatic/amide H refined with riding coordinates:
 N1(H1), C8A(H8A), C7A(H7A), C6A(H6A), C8(H8), C7(H7), C6(H6), C2(H2), C3(H3),
 C4(H4), C9(H9), C10(H10), C11(H11), C13(H13), C15(H15), C17(H17), C20(H20),
 C21(H21), C22(H22), C23(H23), C24(H24), C25(H25), C27(H27), C29(H29), C31(H31)
6.e Fitted pentagon refined as free rotating group:
 O1S(C1S,C2S,C3S,C4S), N3A(C8A,C7A,C6A,N2A), N3(C8,C7,C6,N2)
6.f Idealised Me refined as rotating group:
 C5T(H5TA,H5TB,H5TC), C5S(H5SA,H5SB,H5SC), C18(H18A,H18B,H18C), C19(H19A,H19B,
 H19C), C32(H32A,H32B,H32C), C33(H33A,H33B,H33C)
;
_olex2_submission_special_instructions 'No special instructions were received'

loop_
_space_group_symop_operation_xyz
'x, y, z'
'-x, -y, -z'

loop_
_atom_site_label
_atom_site_type_symbol
_atom_site_fract_x
_atom_site_fract_y
_atom_site_fract_z
_atom_site_U_iso_or_equiv
_atom_site_adp_type
_atom_site_occupancy
_atom_site_site_symmetry_order
_atom_site_calc_flag
_atom_site_refinement_flags_posn
_atom_site_refinement_flags_adp
_atom_site_refinement_flags_occupancy
_atom_site_disorder_assembly
_atom_site_disorder_group
O1 O 0.5919(4) 0.4700(3) 0.5265(2) 0.0431(9) Uani 0.498(3) 1 d . . P A 1
H1A H 0.507227 0.493954 0.521781 0.065 Uiso 0.498(3) 1 d R U P A 1
H1B H 0.631500 0.499384 0.583729 0.065 Uiso 0.498(3) 1 d R U P A 1
O1S O 0.8645(8) 0.1862(6) 0.8168(6) 0.0961(19) Uani 0.498(3) 1 d DG U P A 1
C1S C 0.7952(8) 0.0816(6) 0.7846(7) 0.099(2) Uani 0.498(3) 1 d G U P A 1
H1S H 0.837850 0.062222 0.839711 0.119 Uiso 0.498(3) 1 calc R U P A 1
C2S C 0.8809(9) 0.0198(5) 0.7283(7) 0.097(2) Uani 0.498(3) 1 d DG U P A 1
H2SA H 0.911556 -0.037884 0.752918 0.116 Uiso 0.498(3) 1 calc R U P A 1
H2SB H 0.824910 -0.011427 0.666513 0.116 Uiso 0.498(3) 1 calc R U P A 1
C3S C 1.0033(11) 0.0862(7) 0.7257(10) 0.097(2) Uani 0.498(3) 1 d G U P A 1
H3SA H 1.005944 0.086792 0.662689 0.116 Uiso 0.498(3) 1 calc R U P A 1
H3SB H 1.092590 0.060335 0.749094 0.116 Uiso 0.498(3) 1 calc R U P A 1
C4S C 0.9932(11) 0.1890(6) 0.7804(10) 0.091(2) Uani 0.498(3) 1 d G U P A 1
H4SA H 1.077607 0.212437 0.829963 0.109 Uiso 0.498(3) 1 calc R U P A 1
H4SB H 0.990961 0.238895 0.743558 0.109 Uiso 0.498(3) 1 calc R U P A 1
O1T O 0.8300(10) 0.1960(8) 0.7910(7) 0.110(2) Uani 0.502(3) 1 d D U P A 2
C1T C 0.7575(11) 0.1028(8) 0.7361(8) 0.095(2) Uani 0.502(3) 1 d . U P A 2
H1T H 0.712178 0.129521 0.685673 0.114 Uiso 0.502(3) 1 calc R U P A 2
C2T C 0.8540(10) 0.0472(8) 0.6920(8) 0.091(2) Uani 0.502(3) 1 d D U P A 2
H2TA H 0.825844 0.034775 0.625840 0.109 Uiso 0.502(3) 1 calc R U P A 2
H2TB H 0.855351 -0.021798 0.704311 0.109 Uiso 0.502(3) 1 calc R U P A 2
C3T C 1.0082(15) 0.1116(11) 0.7260(13) 0.102(2) Uani 0.502(3) 1 d . U P A 2
H3TA H 1.072604 0.075847 0.761128 0.122 Uiso 0.502(3) 1 calc R U P A 2
H3TB H 1.052102 0.119886 0.674205 0.122 Uiso 0.502(3) 1 calc R U P A 2
C4T C 0.9840(14) 0.2132(10) 0.7829(12) 0.091(2) Uani 0.502(3) 1 d . U P A 2
H4TA H 1.000386 0.269316 0.753858 0.110 Uiso 0.502(3) 1 calc R U P A 2
H4TB H 1.047455 0.231707 0.842869 0.110 Uiso 0.502(3) 1 calc R U P A 2
C5T C 0.6392(13) 0.0599(11) 0.7525(9) 0.104(4) Uani 0.502(3) 1 d D U P A 2
H5TA H 0.662806 0.032906 0.804793 0.156 Uiso 0.502(3) 1 calc R U P A 2
H5TB H 0.594353 0.001983 0.699474 0.156 Uiso 0.502(3) 1 calc R U P A 2
H5TC H 0.572222 0.112744 0.765659 0.156 Uiso 0.502(3) 1 calc R U P A 2
N1 N 0.3435(2) 0.54466(14) 0.68226(13) 0.0298(4) Uani 1 1 d . . . . .
H1 H 0.429952 0.574637 0.710904 0.036 Uiso 1 1 calc R U . . .
N3A N 0.5700(3) 0.4266(3) 0.6888(2) 0.0321(10) Uani 0.502(3) 1 d DG U P A 2
C8A C 0.6972(4) 0.4686(3) 0.75367(16) 0.0401(11) Uani 0.502(3) 1 d DG U P A 2
H8A H 0.711159 0.470154 0.815628 0.048 Uiso 0.502(3) 1 calc R U P A 2
C7A C 0.8000(3) 0.5080(3) 0.7097(2) 0.0389(11) Uani 0.502(3) 1 d G U P A 2
H7A H 0.894758 0.540411 0.737116 0.047 Uiso 0.502(3) 1 calc R U P A 2
C6A C 0.7363(3) 0.4902(3) 0.6177(2) 0.0362(10) Uani 0.502(3) 1 d G U P A 2
H6A H 0.780965 0.508772 0.572624 0.043 Uiso 0.502(3) 1 calc R U P A 2
N2A N 0.5942(3) 0.4400(2) 0.60469(16) 0.0303(8) Uani 0.502(3) 1 d DG U P A 2
N3 N 0.6040(2) 0.4196(2) 0.7201(2) 0.0271(10) Uani 0.498(3) 1 d DG U P A 1
C8 C 0.7327(3) 0.37215(17) 0.7319(3) 0.0318(9) Uani 0.498(3) 1 d DG U P A 1
H8 H 0.738527 0.300029 0.727386 0.038 Uiso 0.498(3) 1 calc R U P A 1
C7 C 0.8510(2) 0.4514(2) 0.7518(3) 0.0348(10) Uani 0.498(3) 1 d G U P A 1
H7 H 0.949900 0.441571 0.762881 0.042 Uiso 0.498(3) 1 calc R U P A 1
C6 C 0.7954(3) 0.54784(19) 0.7522(3) 0.0364(11) Uani 0.498(3) 1 d G U P A 1
H6 H 0.850716 0.613896 0.763641 0.044 Uiso 0.498(3) 1 calc R U P A 1
N2 N 0.6428(3) 0.52822(19) 0.7326(2) 0.0297(8) Uani 0.498(3) 1 d DG U P A 1
N4 N 0.4521(3) 0.23014(17) 0.56476(15) 0.0444(6) Uani 1 1 d . . . . .
N5 N 0.4189(2) 0.25905(15) 0.64950(14) 0.0348(5) Uani 1 1 d . . . . .
N6 N 0.7477(2) 0.24893(15) 0.47047(13) 0.0331(4) Uani 1 1 d . . . . .
N7 N 0.7788(2) 0.22074(14) 0.38558(13) 0.0291(4) Uani 1 1 d . . . . .
N8 N 0.4667(2) 0.26920(16) 0.36946(14) 0.0360(5) Uani 1 1 d . . . . .
N9 N 0.5361(2) 0.24495(14) 0.29716(13) 0.0312(4) Uani 1 1 d . . . . .
C1 C 0.3203(3) 0.43854(17) 0.66420(16) 0.0329(5) Uani 1 1 d . . . . .
C2 C 0.1845(3) 0.39235(18) 0.61790(16) 0.0387(6) Uani 1 1 d . . . . .
H2 H 0.162604 0.318200 0.601783 0.046 Uiso 1 1 calc R U . . .
C3 C 0.0810(3) 0.4528(2) 0.59498(17) 0.0424(6) Uani 1 1 d . . . . .
H3 H -0.012186 0.420428 0.563908 0.051 Uiso 1 1 calc R U . . .
C4 C 0.1128(3) 0.56131(19) 0.61728(16) 0.0382(6) Uani 1 1 d . . . . .
H4 H 0.040480 0.602831 0.602272 0.046 Uiso 1 1 calc R U . . .
C5 C 0.2487(3) 0.60920(17) 0.66115(15) 0.0307(5) Uani 1 1 d . . . . .
C5S C 0.6604(12) 0.0665(9) 0.7975(8) 0.077(2) Uani 0.498(3) 1 d D U P A 1
H5SA H 0.608730 0.005336 0.749803 0.115 Uiso 0.498(3) 1 calc R U P A 1
H5SB H 0.612212 0.128836 0.795617 0.115 Uiso 0.498(3) 1 calc R U P A 1
H5SC H 0.661008 0.054115 0.856671 0.115 Uiso 0.498(3) 1 calc R U P A 1
C9 C 0.4049(4) 0.1285(2) 0.5314(2) 0.0569(8) Uani 1 1 d . . . . .
H9 H 0.414333 0.086928 0.472884 0.068 Uiso 1 1 calc R U . . .
C10 C 0.3409(4) 0.0906(2) 0.5912(2) 0.0593(8) Uani 1 1 d . . . . .
H10 H 0.298394 0.021095 0.582839 0.071 Uiso 1 1 calc R U . . .
C11 C 0.3521(3) 0.17607(19) 0.6661(2) 0.0463(7) Uani 1 1 d . . . . .
H11 H 0.318317 0.176287 0.720514 0.056 Uiso 1 1 calc R U . . .
C12 C 0.4201(2) 0.38138(17) 0.80969(16) 0.0294(5) Uani 1 1 d . . . . .
C13 C 0.3057(2) 0.42395(17) 0.84777(16) 0.0299(5) Uani 1 1 d . . . . .
H13 H 0.239257 0.454644 0.813481 0.036 Uiso 1 1 calc R U . . .
C14 C 0.2848(3) 0.42337(19) 0.93418(17) 0.0373(6) Uani 1 1 d . . . . .
C15 C 0.3822(3) 0.3794(2) 0.98448(19) 0.0447(6) Uani 1 1 d . . . . .
H15 H 0.368928 0.378265 1.043385 0.054 Uiso 1 1 calc R U . . .
C16 C 0.4985(3) 0.3370(2) 0.9503(2) 0.0462(7) Uani 1 1 d . . . . .
C17 C 0.5157(3) 0.33828(18) 0.86406(19) 0.0393(6) Uani 1 1 d . . . . .
H17 H 0.595466 0.308749 0.840641 0.047 Uiso 1 1 calc R U . . .
C18 C 0.1593(3) 0.4709(3) 0.9719(2) 0.0541(7) Uani 1 1 d . . . . .
H18A H 0.145184 0.535418 0.954620 0.081 Uiso 1 1 calc R U . . .
H18B H 0.178776 0.487504 1.038056 0.081 Uiso 1 1 calc R U . . .
H18C H 0.072132 0.420813 0.947566 0.081 Uiso 1 1 calc R U . . .
C19 C 0.6060(4) 0.2922(3) 1.0078(3) 0.0740(11) Uani 1 1 d . . . . .
H19A H 0.680912 0.265351 0.973481 0.111 Uiso 1 1 calc R U . . .
H19B H 0.556436 0.234793 1.023986 0.111 Uiso 1 1 calc R U . . .
H19C H 0.650107 0.347395 1.063010 0.111 Uiso 1 1 calc R U . . .
C20 C 0.8424(3) 0.20885(19) 0.52015(17) 0.0374(6) Uani 1 1 d . . . . .
H20 H 0.844681 0.215484 0.582554 0.045 Uiso 1 1 calc R U . . .
C21 C 0.9365(3) 0.1567(2) 0.46988(19) 0.0431(6) Uani 1 1 d . . . . .
H21 H 1.013953 0.121937 0.489609 0.052 Uiso 1 1 calc R U . . .
C22 C 0.8933(3) 0.16619(19) 0.38451(18) 0.0371(6) Uani 1 1 d . . . . .
H22 H 0.937083 0.138782 0.333340 0.045 Uiso 1 1 calc R U . . .
C23 C 0.3271(3) 0.2509(2) 0.3359(2) 0.0438(6) Uani 1 1 d . . . . .
H23 H 0.253412 0.260503 0.371544 0.053 Uiso 1 1 calc R U . . .
C24 C 0.3023(3) 0.2160(3) 0.2426(2) 0.0600(9) Uani 1 1 d . . . . .
H24 H 0.212121 0.197604 0.202729 0.072 Uiso 1 1 calc R U . . .
C25 C 0.4365(3) 0.2140(2) 0.22046(19) 0.0493(7) Uani 1 1 d . . . . .
H25 H 0.456741 0.193945 0.160658 0.059 Uiso 1 1 calc R U . . .
C26 C 0.7562(3) 0.20332(18) 0.21558(16) 0.0332(5) Uani 1 1 d . . . . .
C27 C 0.8516(3) 0.25044(19) 0.17453(16) 0.0345(5) Uani 1 1 d . . . . .
H27 H 0.885150 0.322937 0.200417 0.041 Uiso 1 1 calc R U . . .
C28 C 0.8999(3) 0.1952(2) 0.09677(17) 0.0411(6) Uani 1 1 d . . . . .
C29 C 0.8493(3) 0.0896(2) 0.05935(18) 0.0488(7) Uani 1 1 d . . . . .
H29 H 0.880921 0.050890 0.006281 0.059 Uiso 1 1 calc R U . . .
C30 C 0.7537(3) 0.0390(2) 0.0975(2) 0.0491(7) Uani 1 1 d . . . . .
C31 C 0.7099(3) 0.0965(2) 0.17572(18) 0.0413(6) Uani 1 1 d . . . . .
H31 H 0.646297 0.061968 0.203050 0.050 Uiso 1 1 calc R U . . .
C32 C 0.9993(3) 0.2497(3) 0.0528(2) 0.0568(8) Uani 1 1 d . . . . .
H32A H 0.949651 0.249597 -0.007045 0.085 Uiso 1 1 calc R U . . .
H32B H 1.084938 0.212688 0.046311 0.085 Uiso 1 1 calc R U . . .
H32C H 1.028354 0.322284 0.090506 0.085 Uiso 1 1 calc R U . . .
C33 C 0.6950(5) -0.0759(3) 0.0550(3) 0.0832(12) Uani 1 1 d . . . . .
H33A H 0.670062 -0.106308 0.102117 0.125 Uiso 1 1 calc R U . . .
H33B H 0.768209 -0.114074 0.025974 0.125 Uiso 1 1 calc R U . . .
H33C H 0.608762 -0.081501 0.009668 0.125 Uiso 1 1 calc R U . . .
B1 B 0.4402(3) 0.3762(2) 0.7084(2) 0.0336(6) Uani 1 1 d D . . . .
B2 B 0.7037(3) 0.26380(19) 0.30827(18) 0.0307(6) Uani 1 1 d . . . . .
Li1 Li 0.5648(5) 0.3100(4) 0.4997(3) 0.0410(10) Uani 1 1 d . . . . .

loop_
_atom_site_aniso_label
_atom_site_aniso_U_11
_atom_site_aniso_U_22
_atom_site_aniso_U_33
_atom_site_aniso_U_23
_atom_site_aniso_U_13
_atom_site_aniso_U_12
O1 0.062(2) 0.0335(18) 0.031(2) 0.0049(14) 0.0077(16) 0.0091(16)
O1S 0.081(3) 0.083(3) 0.111(4) 0.010(3) 0.014(3) 0.003(3)
C1S 0.083(3) 0.083(3) 0.120(4) 0.009(3) 0.024(3) -0.001(3)
C2S 0.075(3) 0.084(4) 0.124(4) 0.009(3) 0.033(3) 0.005(3)
C3S 0.079(3) 0.080(4) 0.121(4) 0.013(4) 0.019(3) -0.001(3)
C4S 0.078(3) 0.078(4) 0.108(4) 0.014(4) 0.018(3) -0.003(3)
O1T 0.077(3) 0.092(3) 0.138(4) -0.002(3) 0.017(3) 0.000(3)
C1T 0.077(3) 0.086(3) 0.115(4) 0.013(3) 0.027(3) -0.001(3)
C2T 0.075(3) 0.080(3) 0.110(4) 0.014(3) 0.023(3) 0.003(3)
C3T 0.079(3) 0.095(4) 0.120(4) 0.011(4) 0.024(3) 0.000(3)
C4T 0.079(3) 0.084(4) 0.105(4) 0.018(3) 0.021(3) -0.013(3)
C5T 0.069(5) 0.076(5) 0.145(7) 0.002(6) 0.000(6) 0.011(4)
N1 0.0408(11) 0.0234(9) 0.0265(10) 0.0054(7) 0.0140(8) 0.0024(8)
N3A 0.037(2) 0.0295(18) 0.035(2) 0.0120(16) 0.0155(17) 0.0049(16)
C8A 0.037(2) 0.043(2) 0.041(2) 0.0106(18) 0.0114(18) 0.0028(19)
C7A 0.0261(19) 0.037(2) 0.047(2) 0.009(2) 0.0021(19) -0.0130(18)
C6A 0.0302(19) 0.033(2) 0.045(2) 0.0067(17) 0.0132(17) 0.0004(16)
N2A 0.0289(17) 0.0317(17) 0.0323(19) 0.0097(14) 0.0128(14) -0.0016(14)
N3 0.0138(17) 0.0209(17) 0.043(2) 0.0028(16) 0.0067(16) 0.0037(14)
C8 0.0247(18) 0.035(2) 0.040(2) 0.0134(16) 0.0099(16) 0.0072(16)
C7 0.0225(19) 0.040(2) 0.043(2) 0.0128(18) 0.0090(16) 0.0032(16)
C6 0.028(2) 0.035(2) 0.042(2) 0.0068(19) 0.0060(18) 0.0019(17)
N2 0.0220(16) 0.0258(17) 0.0385(19) 0.0072(14) 0.0029(14) -0.0029(13)
N4 0.0653(15) 0.0382(12) 0.0365(12) 0.0099(9) 0.0257(10) 0.0179(10)
N5 0.0489(12) 0.0242(10) 0.0358(11) 0.0079(8) 0.0218(9) 0.0064(8)
N6 0.0407(11) 0.0332(10) 0.0255(10) 0.0081(8) 0.0070(8) 0.0032(8)
N7 0.0348(10) 0.0246(9) 0.0280(10) 0.0070(7) 0.0076(8) 0.0019(7)
N8 0.0368(11) 0.0366(11) 0.0334(11) 0.0084(8) 0.0081(8) -0.0010(8)
N9 0.0402(11) 0.0243(9) 0.0268(10) 0.0058(7) 0.0028(8) 0.0019(8)
C1 0.0511(14) 0.0246(11) 0.0263(12) 0.0059(9) 0.0212(10) 0.0017(10)
C2 0.0622(17) 0.0243(11) 0.0279(13) 0.0056(9) 0.0110(11) -0.0053(11)
C3 0.0574(16) 0.0353(13) 0.0288(13) 0.0086(10) -0.0012(11) -0.0103(11)
C4 0.0528(15) 0.0319(12) 0.0279(13) 0.0102(9) 0.0008(10) -0.0009(11)
C5 0.0460(13) 0.0263(11) 0.0204(11) 0.0056(8) 0.0108(9) 0.0019(9)
C5S 0.070(5) 0.064(4) 0.103(6) 0.022(5) 0.040(5) 0.018(4)
C9 0.090(2) 0.0401(15) 0.0371(16) -0.0014(12) 0.0167(15) 0.0211(15)
C10 0.092(2) 0.0261(13) 0.0531(19) 0.0046(12) 0.0070(16) -0.0020(14)
C11 0.0663(18) 0.0286(13) 0.0445(16) 0.0097(11) 0.0180(13) -0.0059(12)
C12 0.0251(11) 0.0240(10) 0.0357(13) 0.0035(9) 0.0052(9) 0.0008(8)
C13 0.0266(11) 0.0323(12) 0.0315(13) 0.0094(9) 0.0061(9) 0.0054(9)
C14 0.0404(13) 0.0367(13) 0.0344(14) 0.0086(10) 0.0104(10) -0.0004(10)
C15 0.0542(16) 0.0419(14) 0.0372(15) 0.0170(11) 0.0010(11) -0.0077(12)
C16 0.0448(15) 0.0352(13) 0.0558(18) 0.0205(12) -0.0095(12) -0.0038(11)
C17 0.0300(12) 0.0298(12) 0.0568(17) 0.0117(11) 0.0039(11) 0.0051(9)
C18 0.0544(17) 0.0666(19) 0.0484(18) 0.0176(14) 0.0286(14) 0.0077(14)
C19 0.064(2) 0.063(2) 0.096(3) 0.046(2) -0.0246(19) -0.0011(16)
C20 0.0424(13) 0.0382(13) 0.0304(13) 0.0126(10) 0.0002(10) -0.0008(10)
C21 0.0356(13) 0.0468(15) 0.0458(16) 0.0151(12) -0.0006(11) 0.0074(11)
C22 0.0338(12) 0.0383(13) 0.0392(14) 0.0094(10) 0.0083(10) 0.0062(10)
C23 0.0378(14) 0.0410(14) 0.0506(17) 0.0102(12) 0.0055(11) 0.0077(11)
C24 0.0478(17) 0.067(2) 0.0520(19) 0.0026(15) -0.0125(13) 0.0222(15)
C25 0.0559(17) 0.0546(17) 0.0305(14) 0.0041(12) -0.0043(12) 0.0201(13)
C26 0.0421(13) 0.0302(12) 0.0269(12) 0.0071(9) 0.0054(9) 0.0065(10)
C27 0.0395(13) 0.0355(12) 0.0279(13) 0.0087(9) 0.0034(9) 0.0075(10)
C28 0.0388(13) 0.0560(16) 0.0320(14) 0.0156(11) 0.0067(10) 0.0153(12)
C29 0.0556(17) 0.0577(17) 0.0314(14) 0.0028(12) 0.0129(12) 0.0240(14)
C30 0.0583(17) 0.0379(14) 0.0446(16) -0.0017(12) 0.0120(13) 0.0104(12)
C31 0.0511(15) 0.0331(13) 0.0379(15) 0.0041(10) 0.0134(11) 0.0045(11)
C32 0.0500(17) 0.085(2) 0.0442(17) 0.0253(15) 0.0194(13) 0.0171(15)
C33 0.106(3) 0.0464(19) 0.077(3) -0.0212(17) 0.031(2) 0.0010(19)
B1 0.0347(14) 0.0225(12) 0.0447(16) 0.0044(11) 0.0209(12) 0.0019(10)
B2 0.0399(14) 0.0248(12) 0.0268(14) 0.0069(10) 0.0058(10) 0.0018(10)
Li1 0.048(2) 0.046(2) 0.028(2) 0.0047(17) 0.0096(17) 0.0154(19)

loop_
_atom_type_symbol
_atom_type_description
_atom_type_scat_dispersion_real
_atom_type_scat_dispersion_imag
_atom_type_scat_source
C C 0.0181 0.0091 'International Tables Vol C Tables 4.2.6.8 and 6.1.1.4'
H H 0.0000 0.0000 'International Tables Vol C Tables 4.2.6.8 and 6.1.1.4'
B B 0.0090 0.0039 'International Tables Vol C Tables 4.2.6.8 and 6.1.1.4'
Li Li 0.0008 0.0003 'International Tables Vol C Tables 4.2.6.8 and 6.1.1.4'
N N 0.0311 0.0180 'International Tables Vol C Tables 4.2.6.8 and 6.1.1.4'
O O 0.0492 0.0322 'International Tables Vol C Tables 4.2.6.8 and 6.1.1.4'

loop_
_geom_angle_atom_site_label_1
_geom_angle_atom_site_label_2
_geom_angle_atom_site_label_3
_geom_angle
_geom_angle_site_symmetry_1
_geom_angle_site_symmetry_3
_geom_angle_publ_flag
H1A O1 H1B 103.8 . . ?
Li1 O1 H1A 109.9 . . ?
Li1 O1 H1B 110.0 . . ?
C1S O1S C4S 108.0 . . ?
O1S C1S H1S 93.9 . . ?
O1S C1S C2S 108.0 . . ?
C2S C1S H1S 93.9 . . ?
C5S C1S O1S 117.0(7) . . ?
C5S C1S H1S 93.9 . . ?
C5S C1S C2S 133.6(7) . . ?
C1S C2S H2SA 110.1 . . ?
C1S C2S H2SB 110.1 . . ?
H2SA C2S H2SB 108.4 . . ?
C3S C2S C1S 108.0 . . ?
C3S C2S H2SA 110.1 . . ?
C3S C2S H2SB 110.1 . . ?
C2S C3S H3SA 110.1 . . ?
C2S C3S H3SB 110.1 . . ?
C2S C3S C4S 108.0 . . ?
H3SA C3S H3SB 108.4 . . ?
C4S C3S H3SA 110.1 . . ?
C4S C3S H3SB 110.1 . . ?
O1S C4S C3S 108.0 . . ?
O1S C4S H4SA 110.1 . . ?
O1S C4S H4SB 110.1 . . ?
C3S C4S H4SA 110.1 . . ?
C3S C4S H4SB 110.1 . . ?
H4SA C4S H4SB 108.4 . . ?
C1T O1T C4T 114.8(8) . . ?
O1T C1T H1T 97.9 . . ?
C2T C1T O1T 107.7(8) . . ?
C2T C1T H1T 97.9 . . ?
C5T C1T O1T 122.7(10) . . ?
C5T C1T H1T 97.9 . . ?
C5T C1T C2T 124.0(11) . . ?
C1T C2T H2TA 109.9 . . ?
C1T C2T H2TB 109.9 . . ?
C1T C2T C3T 108.9(8) . . ?
H2TA C2T H2TB 108.3 . . ?
C3T C2T H2TA 109.9 . . ?
C3T C2T H2TB 109.9 . . ?
C2T C3T H3TA 110.7 . . ?
C2T C3T H3TB 110.7 . . ?
H3TA C3T H3TB 108.8 . . ?
C4T C3T C2T 105.0(8) . . ?
C4T C3T H3TA 110.7 . . ?
C4T C3T H3TB 110.7 . . ?
O1T C4T H4TA 111.2 . . ?
O1T C4T H4TB 111.2 . . ?
C3T C4T O1T 102.7(8) . . ?
C3T C4T H4TA 111.2 . . ?
C3T C4T H4TB 111.2 . . ?
H4TA C4T H4TB 109.1 . . ?
C1T C5T H5TA 109.5 . . ?
C1T C5T H5TB 109.5 . . ?
C1T C5T H5TC 109.5 . . ?
H5TA C5T H5TB 109.5 . . ?
H5TA C5T H5TC 109.5 . . ?
H5TB C5T H5TC 109.5 . . ?
C1 N1 H1 116.4 . . ?
C5 N1 H1 116.4 . . ?
C5 N1 C1 127.2(2) . . ?
C8A N3A B1 124.0(2) . . ?
N2A N3A C8A 108.0 . . ?
N2A N3A B1 128.0(2) . . ?
N3A C8A H8A 126.0 . . ?
N3A C8A C7A 108.0 . . ?
C7A C8A H8A 126.0 . . ?
C8A C7A H7A 126.0 . . ?
C6A C7A C8A 108.0 . . ?
C6A C7A H7A 126.0 . . ?
C7A C6A H6A 126.0 . . ?
C7A C6A N2A 108.0 . . ?
N2A C6A H6A 126.0 . . ?
N3A N2A C6A 108.0 . . ?
N3A N2A Li1 116.5(2) . . ?
C6A N2A Li1 109.7(2) . . ?
C8 N3 B1 131.8(2) . . ?
N2 N3 C8 108.0 . . ?
N2 N3 B1 119.76(19) . . ?
N3 C8 H8 126.0 . . ?
N3 C8 C7 108.0 . . ?
C7 C8 H8 126.0 . . ?
C8 C7 H7 126.0 . . ?
C6 C7 C8 108.0 . . ?
C6 C7 H7 126.0 . . ?
C7 C6 H6 126.0 . . ?
C7 C6 N2 108.0 . . ?
N2 C6 H6 126.0 . . ?
C6 N2 N3 108.0 . . ?
N5 N4 Li1 131.2(2) . . ?
C9 N4 N5 105.3(2) . . ?
C9 N4 Li1 123.2(2) . . ?
N4 N5 B1 121.86(19) . . ?
C11 N5 N4 109.8(2) . . ?
C11 N5 B1 127.8(2) . . ?
N7 N6 Li1 123.18(19) . . ?
C20 N6 N7 106.0(2) . . ?
C20 N6 Li1 129.4(2) . . ?
N6 N7 B2 122.32(18) . . ?
C22 N7 N6 109.45(19) . . ?
C22 N7 B2 127.5(2) . . ?
N9 N8 Li1 124.7(2) . . ?
C23 N8 N9 106.3(2) . . ?
C23 N8 Li1 128.7(2) . . ?
N8 N9 B2 122.07(18) . . ?
C25 N9 N8 108.6(2) . . ?
C25 N9 B2 129.0(2) . . ?
N1 C1 C2 115.7(2) . . ?
N1 C1 B1 119.8(2) . . ?
C2 C1 B1 123.9(2) . . ?
C1 C2 H2 119.7 . . ?
C3 C2 C1 120.7(2) . . ?
C3 C2 H2 119.7 . . ?
C2 C3 H3 120.0 . . ?
C2 C3 C4 120.1(2) . . ?
C4 C3 H3 120.0 . . ?
C3 C4 H4 119.8 . . ?
C5 C4 C3 120.5(2) . . ?
C5 C4 H4 119.8 . . ?
N1 C5 C4 115.8(2) . . ?
N1 C5 B2 119.8(2) . 2_666 ?
C4 C5 B2 124.3(2) . 2_666 ?
C1S C5S H5SA 109.5 . . ?
C1S C5S H5SB 109.5 . . ?
C1S C5S H5SC 109.5 . . ?
H5SA C5S H5SB 109.5 . . ?
H5SA C5S H5SC 109.5 . . ?
H5SB C5S H5SC 109.5 . . ?
N4 C9 H9 123.9 . . ?
N4 C9 C10 112.1(2) . . ?
C10 C9 H9 123.9 . . ?
C9 C10 H10 127.9 . . ?
C9 C10 C11 104.3(3) . . ?
C11 C10 H10 127.9 . . ?
N5 C11 C10 108.5(3) . . ?
N5 C11 H11 125.7 . . ?
C10 C11 H11 125.7 . . ?
C13 C12 C17 116.0(2) . . ?
C13 C12 B1 123.0(2) . . ?
C17 C12 B1 121.0(2) . . ?
C12 C13 H13 118.7 . . ?
C12 C13 C14 122.6(2) . . ?
C14 C13 H13 118.7 . . ?
C13 C14 C18 120.2(2) . . ?
C15 C14 C13 118.7(2) . . ?
C15 C14 C18 121.0(3) . . ?
C14 C15 H15 119.5 . . ?
C16 C15 C14 121.0(3) . . ?
C16 C15 H15 119.5 . . ?
C15 C16 C17 118.9(2) . . ?
C15 C16 C19 120.0(3) . . ?
C17 C16 C19 121.2(3) . . ?
C12 C17 H17 118.6 . . ?
C16 C17 C12 122.7(2) . . ?
C16 C17 H17 118.6 . . ?
C14 C18 H18A 109.5 . . ?
C14 C18 H18B 109.5 . . ?
C14 C18 H18C 109.5 . . ?
H18A C18 H18B 109.5 . . ?
H18A C18 H18C 109.5 . . ?
H18B C18 H18C 109.5 . . ?
C16 C19 H19A 109.5 . . ?
C16 C19 H19B 109.5 . . ?
C16 C19 H19C 109.5 . . ?
H19A C19 H19B 109.5 . . ?
H19A C19 H19C 109.5 . . ?
H19B C19 H19C 109.5 . . ?
N6 C20 H20 124.2 . . ?
N6 C20 C21 111.5(2) . . ?
C21 C20 H20 124.2 . . ?
C20 C21 H21 127.8 . . ?
C20 C21 C22 104.4(2) . . ?
C22 C21 H21 127.8 . . ?
N7 C22 C21 108.6(2) . . ?
N7 C22 H22 125.7 . . ?
C21 C22 H22 125.7 . . ?
N8 C23 H23 124.3 . . ?
N8 C23 C24 111.5(3) . . ?
C24 C23 H23 124.3 . . ?
C23 C24 H24 127.8 . . ?
C25 C24 C23 104.4(3) . . ?
C25 C24 H24 127.8 . . ?
N9 C25 C24 109.1(3) . . ?
N9 C25 H25 125.4 . . ?
C24 C25 H25 125.4 . . ?
C27 C26 C31 117.0(2) . . ?
C27 C26 B2 123.7(2) . . ?
C31 C26 B2 119.2(2) . . ?
C26 C27 H27 118.8 . . ?
C26 C27 C28 122.5(2) . . ?
C28 C27 H27 118.8 . . ?
C27 C28 C32 120.9(3) . . ?
C29 C28 C27 118.1(2) . . ?
C29 C28 C32 121.0(3) . . ?
C28 C29 H29 119.2 . . ?
C30 C29 C28 121.6(2) . . ?
C30 C29 H29 119.2 . . ?
C29 C30 C31 118.4(3) . . ?
C29 C30 C33 121.6(3) . . ?
C31 C30 C33 120.0(3) . . ?
C26 C31 H31 118.8 . . ?
C30 C31 C26 122.3(3) . . ?
C30 C31 H31 118.8 . . ?
C28 C32 H32A 109.5 . . ?
C28 C32 H32B 109.5 . . ?
C28 C32 H32C 109.5 . . ?
H32A C32 H32B 109.5 . . ?
H32A C32 H32C 109.5 . . ?
H32B C32 H32C 109.5 . . ?
C30 C33 H33A 109.5 . . ?
C30 C33 H33B 109.5 . . ?
C30 C33 H33C 109.5 . . ?
H33A C33 H33B 109.5 . . ?
H33A C33 H33C 109.5 . . ?
H33B C33 H33C 109.5 . . ?
N3A B1 N5 107.1(2) . . ?
N3A B1 C1 98.8(2) . . ?
N3A B1 C12 122.1(2) . . ?
N3 B1 C1 117.3(2) . . ?
N3 B1 C12 103.3(2) . . ?
N5 B1 N3 108.1(2) . . ?
N5 B1 C1 108.5(2) . . ?
N5 B1 C12 109.32(19) . . ?
C12 B1 C1 110.07(18) . . ?
N7 B2 C5 107.12(18) . 2_666 ?
N7 B2 C26 107.57(19) . . ?
N9 B2 N7 110.97(19) . . ?
N9 B2 C5 107.99(18) . 2_666 ?
N9 B2 C26 110.43(19) . . ?
C26 B2 C5 112.75(19) . 2_666 ?
N2A Li1 N4 91.6(2) . . ?
N2A Li1 N6 114.7(2) . . ?
N2A Li1 N8 135.9(3) . . ?
N4 Li1 O1 125.3(2) . . ?
N4 Li1 N6 113.4(2) . . ?
N6 Li1 O1 110.6(3) . . ?
N8 Li1 O1 100.0(2) . . ?
N8 Li1 N4 107.7(2) . . ?
N8 Li1 N6 93.90(19) . . ?

loop_
_geom_bond_atom_site_label_1
_geom_bond_atom_site_label_2
_geom_bond_distance
_geom_bond_site_symmetry_2
_geom_bond_publ_flag
O1 H1A 0.8820 . ?
O1 H1B 0.8821 . ?
O1 Li1 2.047(6) . ?
O1S C1S 1.4200 . ?
O1S C4S 1.4200 . ?
C1S H1S 1.0000 . ?
C1S C2S 1.4200 . ?
C1S C5S 1.330(11) . ?
C2S H2SA 0.9900 . ?
C2S H2SB 0.9900 . ?
C2S C3S 1.4200 . ?
C3S H3SA 0.9900 . ?
C3S H3SB 0.9900 . ?
C3S C4S 1.4200 . ?
C4S H4SA 0.9900 . ?
C4S H4SB 0.9900 . ?
O1T C1T 1.367(11) . ?
O1T C4T 1.489(12) . ?
C1T H1T 1.0000 . ?
C1T C2T 1.364(12) . ?
C1T C5T 1.313(15) . ?
C2T H2TA 0.9900 . ?
C2T H2TB 0.9900 . ?
C2T C3T 1.578(15) . ?
C3T H3TA 0.9900 . ?
C3T H3TB 0.9900 . ?
C3T C4T 1.456(14) . ?
C4T H4TA 0.9900 . ?
C4T H4TB 0.9900 . ?
C5T H5TA 0.9800 . ?
C5T H5TB 0.9800 . ?
C5T H5TC 0.9800 . ?
N1 H1 0.8800 . ?
N1 C1 1.359(3) . ?
N1 C5 1.351(3) . ?
N3A C8A 1.4200 . ?
N3A N2A 1.4200 . ?
N3A B1 1.472(3) . ?
C8A H8A 0.9500 . ?
C8A C7A 1.4200 . ?
C7A H7A 0.9500 . ?
C7A C6A 1.4200 . ?
C6A H6A 0.9500 . ?
C6A N2A 1.4200 . ?
N2A Li1 2.001(5) . ?
N3 C8 1.4200 . ?
N3 N2 1.4200 . ?
N3 B1 1.582(3) . ?
C8 H8 0.9500 . ?
C8 C7 1.4200 . ?
C7 H7 0.9500 . ?
C7 C6 1.4200 . ?
C6 H6 0.9500 . ?
C6 N2 1.4200 . ?
N4 N5 1.363(3) . ?
N4 C9 1.329(4) . ?
N4 Li1 2.015(5) . ?
N5 C11 1.341(3) . ?
N5 B1 1.561(3) . ?
N6 N7 1.357(3) . ?
N6 C20 1.331(3) . ?
N6 Li1 2.022(5) . ?
N7 C22 1.345(3) . ?
N7 B2 1.570(3) . ?
N8 N9 1.364(3) . ?
N8 C23 1.324(3) . ?
N8 Li1 2.010(5) . ?
N9 C25 1.351(3) . ?
N9 B2 1.563(3) . ?
C1 C2 1.385(4) . ?
C1 B1 1.631(4) . ?
C2 H2 0.9500 . ?
C2 C3 1.377(4) . ?
C3 H3 0.9500 . ?
C3 C4 1.391(3) . ?
C4 H4 0.9500 . ?
C4 C5 1.383(4) . ?
C5 B2 1.638(3) 2_666 ?
C5S H5SA 0.9800 . ?
C5S H5SB 0.9800 . ?
C5S H5SC 0.9800 . ?
C9 H9 0.9500 . ?
C9 C10 1.371(5) . ?
C10 H10 0.9500 . ?
C10 C11 1.375(4) . ?
C11 H11 0.9500 . ?
C12 C13 1.392(3) . ?
C12 C17 1.405(3) . ?
C12 B1 1.603(4) . ?
C13 H13 0.9500 . ?
C13 C14 1.394(3) . ?
C14 C15 1.384(4) . ?
C14 C18 1.506(4) . ?
C15 H15 0.9500 . ?
C15 C16 1.381(4) . ?
C16 C17 1.384(4) . ?
C16 C19 1.515(4) . ?
C17 H17 0.9500 . ?
C18 H18A 0.9800 . ?
C18 H18B 0.9800 . ?
C18 H18C 0.9800 . ?
C19 H19A 0.9800 . ?
C19 H19B 0.9800 . ?
C19 H19C 0.9800 . ?
C20 H20 0.9500 . ?
C20 C21 1.373(4) . ?
C21 H21 0.9500 . ?
C21 C22 1.375(4) . ?
C22 H22 0.9500 . ?
C23 H23 0.9500 . ?
C23 C24 1.378(4) . ?
C24 H24 0.9500 . ?
C24 C25 1.365(5) . ?
C25 H25 0.9500 . ?
C26 C27 1.391(3) . ?
C26 C31 1.397(3) . ?
C26 B2 1.619(3) . ?
C27 H27 0.9500 . ?
C27 C28 1.395(3) . ?
C28 C29 1.388(4) . ?
C28 C32 1.501(4) . ?
C29 H29 0.9500 . ?
C29 C30 1.387(4) . ?
C30 C31 1.390(4) . ?
C30 C33 1.519(4) . ?
C31 H31 0.9500 . ?
C32 H32A 0.9800 . ?
C32 H32B 0.9800 . ?
C32 H32C 0.9800 . ?
C33 H33A 0.9800 . ?
C33 H33B 0.9800 . ?
C33 H33C 0.9800 . ?

loop_
_geom_torsion_atom_site_label_1
_geom_torsion_atom_site_label_2
_geom_torsion_atom_site_label_3
_geom_torsion_atom_site_label_4
_geom_torsion
_geom_torsion_site_symmetry_1
_geom_torsion_site_symmetry_2
_geom_torsion_site_symmetry_3
_geom_torsion_site_symmetry_4
_geom_torsion_publ_flag
O1S C1S C2S C3S 0.0 . . . . ?
C1S O1S C4S C3S 0.0 . . . . ?
C1S C2S C3S C4S 0.0 . . . . ?
C2S C3S C4S O1S 0.0 . . . . ?
C4S O1S C1S C2S 0.0 . . . . ?
C4S O1S C1S C5S -168.1(13) . . . . ?
O1T C1T C2T C3T 2.3(16) . . . . ?
C1T O1T C4T C3T -8.8(15) . . . . ?
C1T C2T C3T C4T -7.6(16) . . . . ?
C2T C3T C4T O1T 9.0(13) . . . . ?
C4T O1T C1T C2T 4.0(16) . . . . ?
C4T O1T C1T C5T 158.5(13) . . . . ?
C5T C1T C2T C3T -151.7(15) . . . . ?
N1 C1 C2 C3 -1.8(3) . . . . ?
N1 C1 B1 N3A -46.5(3) . . . . ?
N1 C1 B1 N3 -35.1(3) . . . . ?
N1 C1 B1 N5 -157.88(19) . . . . ?
N1 C1 B1 C12 82.6(2) . . . . ?
N3A C8A C7A C6A 0.0 . . . . ?
C8A N3A N2A C6A 0.0 . . . . ?
C8A N3A N2A Li1 123.9(3) . . . . ?
C8A N3A B1 N5 -116.2(3) . . . . ?
C8A N3A B1 C1 131.3(3) . . . . ?
C8A N3A B1 C12 10.8(4) . . . . ?
C8A C7A C6A N2A 0.0 . . . . ?
C7A C6A N2A N3A 0.0 . . . . ?
C7A C6A N2A Li1 -127.9(2) . . . . ?
N2A N3A C8A C7A 0.0 . . . . ?
N2A N3A B1 N5 61.9(4) . . . . ?
N2A N3A B1 C1 -50.6(3) . . . . ?
N2A N3A B1 C12 -171.1(2) . . . . ?
N3 C8 C7 C6 0.0 . . . . ?
C8 N3 N2 C6 0.0 . . . . ?
C8 N3 B1 N5 -37.6(4) . . . . ?
C8 N3 B1 C1 -160.5(2) . . . . ?
C8 N3 B1 C12 78.2(3) . . . . ?
C8 C7 C6 N2 0.0 . . . . ?
C7 C6 N2 N3 0.0 . . . . ?
N2 N3 C8 C7 0.0 . . . . ?
N2 N3 B1 N5 151.4(2) . . . . ?
N2 N3 B1 C1 28.5(4) . . . . ?
N2 N3 B1 C12 -92.8(3) . . . . ?
N4 N5 C11 C10 0.0(3) . . . . ?
N4 N5 B1 N3A -35.1(3) . . . . ?
N4 N5 B1 N3 -57.5(3) . . . . ?
N4 N5 B1 C1 70.6(3) . . . . ?
N4 N5 B1 C12 -169.3(2) . . . . ?
N4 C9 C10 C11 -0.5(4) . . . . ?
N5 N4 C9 C10 0.6(4) . . . . ?
N6 N7 C22 C21 1.1(3) . . . . ?
N6 N7 B2 N9 -53.3(3) . . . . ?
N6 N7 B2 C5 64.4(3) . . . 2_666 ?
N6 N7 B2 C26 -174.17(18) . . . . ?
N6 C20 C21 C22 -0.5(3) . . . . ?
N7 N6 C20 C21 1.1(3) . . . . ?
N8 N9 C25 C24 -1.1(3) . . . . ?
N8 N9 B2 N7 47.5(3) . . . . ?
N8 N9 B2 C5 -69.6(2) . . . 2_666 ?
N8 N9 B2 C26 166.72(19) . . . . ?
N8 C23 C24 C25 0.0(4) . . . . ?
N9 N8 C23 C24 -0.7(3) . . . . ?
C1 N1 C5 C4 0.9(3) . . . . ?
C1 N1 C5 B2 178.2(2) . . . 2_666 ?
C1 C2 C3 C4 0.8(4) . . . . ?
C2 C1 B1 N3A 142.6(2) . . . . ?
C2 C1 B1 N3 153.9(2) . . . . ?
C2 C1 B1 N5 31.1(3) . . . . ?
C2 C1 B1 C12 -88.4(3) . . . . ?
C2 C3 C4 C5 1.1(4) . . . . ?
C3 C4 C5 N1 -1.9(3) . . . . ?
C3 C4 C5 B2 -179.0(2) . . . 2_666 ?
C5 N1 C1 C2 0.9(3) . . . . ?
C5 N1 C1 B1 -170.7(2) . . . . ?
C5S C1S C2S C3S 165.3(16) . . . . ?
C9 N4 N5 C11 -0.3(3) . . . . ?
C9 N4 N5 B1 -172.8(2) . . . . ?
C9 C10 C11 N5 0.3(4) . . . . ?
C11 N5 B1 N3A 153.8(3) . . . . ?
C11 N5 B1 N3 131.4(3) . . . . ?
C11 N5 B1 C1 -100.4(3) . . . . ?
C11 N5 B1 C12 19.6(4) . . . . ?
C12 C13 C14 C15 0.5(4) . . . . ?
C12 C13 C14 C18 179.8(2) . . . . ?
C13 C12 C17 C16 0.3(3) . . . . ?
C13 C12 B1 N3A 121.3(3) . . . . ?
C13 C12 B1 N3 132.4(2) . . . . ?
C13 C12 B1 N5 -112.7(2) . . . . ?
C13 C12 B1 C1 6.3(3) . . . . ?
C13 C14 C15 C16 0.2(4) . . . . ?
C14 C15 C16 C17 -0.6(4) . . . . ?
C14 C15 C16 C19 178.2(3) . . . . ?
C15 C16 C17 C12 0.3(4) . . . . ?
C17 C12 C13 C14 -0.7(3) . . . . ?
C17 C12 B1 N3A -61.5(3) . . . . ?
C17 C12 B1 N3 -50.4(3) . . . . ?
C17 C12 B1 N5 64.5(3) . . . . ?
C17 C12 B1 C1 -176.5(2) . . . . ?
C18 C14 C15 C16 -179.1(3) . . . . ?
C19 C16 C17 C12 -178.5(2) . . . . ?
C20 N6 N7 C22 -1.4(2) . . . . ?
C20 N6 N7 B2 -172.5(2) . . . . ?
C20 C21 C22 N7 -0.4(3) . . . . ?
C22 N7 B2 N9 137.3(2) . . . . ?
C22 N7 B2 C5 -105.0(2) . . . 2_666 ?
C22 N7 B2 C26 16.4(3) . . . . ?
C23 N8 N9 C25 1.1(3) . . . . ?
C23 N8 N9 B2 175.5(2) . . . . ?
C23 C24 C25 N9 0.7(4) . . . . ?
C25 N9 B2 N7 -139.3(2) . . . . ?
C25 N9 B2 C5 103.6(3) . . . 2_666 ?
C25 N9 B2 C26 -20.1(3) . . . . ?
C26 C27 C28 C29 0.4(4) . . . . ?
C26 C27 C28 C32 178.1(2) . . . . ?
C27 C26 C31 C30 -1.3(4) . . . . ?
C27 C26 B2 N7 -107.6(2) . . . . ?
C27 C26 B2 N9 131.1(2) . . . . ?
C27 C26 B2 C5 10.2(3) . . . 2_666 ?
C27 C28 C29 C30 -0.2(4) . . . . ?
C28 C29 C30 C31 -0.7(4) . . . . ?
C28 C29 C30 C33 178.2(3) . . . . ?
C29 C30 C31 C26 1.5(4) . . . . ?
C31 C26 C27 C28 0.3(4) . . . . ?
C31 C26 B2 N7 69.2(3) . . . . ?
C31 C26 B2 N9 -52.1(3) . . . . ?
C31 C26 B2 C5 -173.0(2) . . . 2_666 ?
C32 C28 C29 C30 -177.9(3) . . . . ?
C33 C30 C31 C26 -177.5(3) . . . . ?
B1 N3A C8A C7A 178.5(4) . . . . ?
B1 N3A N2A C6A -178.4(4) . . . . ?
B1 N3A N2A Li1 -54.5(4) . . . . ?
B1 N3 C8 C7 -171.8(4) . . . . ?
B1 N3 N2 C6 172.9(3) . . . . ?
B1 N5 C11 C10 171.9(3) . . . . ?
B1 C1 C2 C3 169.5(2) . . . . ?
B1 C12 C13 C14 176.6(2) . . . . ?
B1 C12 C17 C16 -177.1(2) . . . . ?
B2 N7 C22 C21 171.6(2) . . . . ?
B2 N9 C25 C24 -175.0(2) . . . . ?
B2 C26 C27 C28 177.2(2) . . . . ?
B2 C26 C31 C30 -178.3(2) . . . . ?
Li1 N4 N5 C11 -174.5(3) . . . . ?
Li1 N4 N5 B1 13.0(4) . . . . ?
Li1 N4 C9 C10 175.4(3) . . . . ?
Li1 N6 N7 C22 -169.2(2) . . . . ?
Li1 N6 N7 B2 19.7(3) . . . . ?
Li1 N6 C20 C21 167.9(2) . . . . ?
Li1 N8 N9 C25 175.6(2) . . . . ?
Li1 N8 N9 B2 -10.0(3) . . . . ?
Li1 N8 C23 C24 -174.8(3) . . . . ?
